data_8103997
loop_
_publ_author_name
'Troyanov, S.I.'
'Krahl, T.'
'Kemnitz, E.'

_publ_section_title
;
 Crystal structures of Ga X3 (X = Cl, Br, I) and Al I3
;
_journal_name_full 'Zeitschrift fuer Kristallographie (149,1979-)'
_journal_page_first 88
_journal_page_last 92
_journal_volume 219
_journal_year 2004
_chemical_formula_sum 'Cl3 Ga'
_chemical_name_systematic 'Ga Cl3'
_space_group_IT_number 12
_symmetry_space_group_name_Hall '-C 2y'
_symmetry_space_group_name_H-M 'C 1 2/m 1'
_cell_angle_alpha 90
_cell_angle_beta 125.69
_cell_angle_gamma 90
_cell_formula_units_Z 4
_cell_length_a 11.948
_cell_length_b 6.855
_cell_length_c 7.05
_cell_volume 468.972
_citation_journal_id_ASTM ZEKRDZ
_cod_data_source_file Troyanov_ZEKRDZ_2004_1238.cif
_cod_data_source_block Cl3Ga1
_cod_original_formula_sum 'Cl3 Ga1'
_cod_database_code 8103997

loop_
_symmetry_equiv_pos_as_xyz
x,y,z
-x,y,-z
-x,-y,-z
x,-y,z
x+1/2,y+1/2,z
-x+1/2,y+1/2,-z
-x+1/2,-y+1/2,-z
x+1/2,-y+1/2,z

loop_
_atom_site_label
_atom_site_type_symbol
_atom_site_fract_x
_atom_site_fract_y
_atom_site_fract_z
_atom_site_occupancy
_atom_site_U_iso_or_equiv
Cl3 Cl-1 0.5 0.2369 0 1 0.0
Cl1 Cl-1 0.30765 0 0.4409 1 0.0
Cl2 Cl-1 0.17873 0 0.8047 1 0.0
Ga1 Ga+3 0.34131 0 0.76998 1 0.0
